data_7050094
loop_
_publ_author_name
'Kennedy, Alan R.'
'Brown, Karen G.'
'Graham, Duncan'
'Kirkhouse, Jennifer B.'
'Kittner, Madeleine'
'Major, Claire'
'McHugh, Callum J.'
'Murdoch, Paul'
'Smith, W. Ewen'

_publ_section_title
;
 Chromophore containing bipyridyl ligands. Part 1: supramolecular
 solid-state structure of Ag(i) complexes
;
_journal_issue 6
_journal_name_full 'New Journal of Chemistry'
_journal_page_first 826
_journal_paper_doi 10.1039/b500698h
_journal_volume 29
_journal_year 2005
_chemical_formula_sum 'C17.5 H17.5 Ag Cl N5 O4'
_chemical_formula_weight 505.18
_chemical_name_systematic
;
?
;
_space_group_IT_number 2
_symmetry_cell_setting triclinic
_symmetry_space_group_name_Hall '-P 1'
_symmetry_space_group_name_H-M 'P -1'
_atom_sites_solution_hydrogens geom
_atom_sites_solution_primary direct
_atom_sites_solution_secondary difmap
_audit_creation_method SHELXL-97
_cell_angle_alpha 64.474(2)
_cell_angle_beta 88.167(2)
_cell_angle_gamma 77.080(1)
_cell_formula_units_Z 4
_cell_length_a 10.4948(3)
_cell_length_b 13.9768(4)
_cell_length_c 14.3519(4)
_cell_measurement_reflns_used 7542
_cell_measurement_temperature 123(2)
_cell_measurement_theta_max 27.48
_cell_measurement_theta_min 1.00
_cell_volume 1846.64(10)
_computing_data_collection 'Denzox and Collect'
_computing_structure_refinement 'SHELXL-97 (Sheldrick, 1997)'
_computing_structure_solution Shelxs
_diffrn_ambient_temperature 123(2)
_diffrn_measured_fraction_theta_full 0.986
_diffrn_measured_fraction_theta_max 0.986
_diffrn_measurement_device_type 'Nonius Kappa CCD'
_diffrn_measurement_method 'phi and omega scans'
_diffrn_radiation_monochromator graphite
_diffrn_radiation_source 'fine-focus sealed tube'
_diffrn_radiation_type MoK\a
_diffrn_radiation_wavelength 0.71073
_diffrn_reflns_av_R_equivalents 0.0523
_diffrn_reflns_av_sigmaI/netI 0.0733
_diffrn_reflns_limit_h_max 13
_diffrn_reflns_limit_h_min -13
_diffrn_reflns_limit_k_max 18
_diffrn_reflns_limit_k_min -18
_diffrn_reflns_limit_l_max 18
_diffrn_reflns_limit_l_min -18
_diffrn_reflns_number 15793
_diffrn_reflns_theta_full 27.60
_diffrn_reflns_theta_max 27.60
_diffrn_reflns_theta_min 1.58
_diffrn_standards_number 0
_exptl_absorpt_coefficient_mu 1.273
_exptl_absorpt_correction_T_max 1.026
_exptl_absorpt_correction_T_min 0.971
_exptl_absorpt_correction_type multi-scan
_exptl_absorpt_process_details 'denzox and scalepack'
_exptl_crystal_colour yellow
_exptl_crystal_density_diffrn 1.817
_exptl_crystal_density_method 'not measured'
_exptl_crystal_description prism
_exptl_crystal_F_000 1014
_exptl_crystal_size_max 0.22
_exptl_crystal_size_mid 0.15
_exptl_crystal_size_min 0.08
_refine_diff_density_max 0.934
_refine_diff_density_min -0.716
_refine_diff_density_rms 0.113
_refine_ls_extinction_method none
_refine_ls_goodness_of_fit_ref 1.013
_refine_ls_hydrogen_treatment constr
_refine_ls_matrix_type full
_refine_ls_number_parameters 517
_refine_ls_number_reflns 8459
_refine_ls_number_restraints 0
_refine_ls_restrained_S_all 1.013
_refine_ls_R_factor_all 0.0943
_refine_ls_R_factor_gt 0.0500
_refine_ls_shift/su_max 0.005
_refine_ls_shift/su_mean 0.000
_refine_ls_structure_factor_coef Fsqd
_refine_ls_weighting_details 'calc w=1/[\s^2^(Fo^2^)+(0.0329P)^2^+4.8113P] where P=(Fo^2^+2Fc^2^)/3'
_refine_ls_weighting_scheme calc
_refine_ls_wR_factor_gt 0.0963
_refine_ls_wR_factor_ref 0.1117
_reflns_number_gt 5505
_reflns_number_total 8459
_reflns_threshold_expression I>2sigma(I)
_cod_data_source_file b500698h.txt
_cod_data_source_block p4ab
_cod_original_cell_volume 1846.64(9)
_cod_original_sg_symbol_H-M P-1
_cod_original_formula_sum 'C17.5 H17.5 Ag1 Cl1 N5 O4'
_cod_database_code 7050094

loop_
_symmetry_equiv_pos_as_xyz
'x, y, z'
'-x, -y, -z'

loop_
_atom_site_label
_atom_site_type_symbol
_atom_site_fract_x
_atom_site_fract_y
_atom_site_fract_z
_atom_site_U_iso_or_equiv
_atom_site_adp_type
_atom_site_occupancy
_atom_site_symmetry_multiplicity
_atom_site_calc_flag
_atom_site_refinement_flags
_atom_site_disorder_assembly
_atom_site_disorder_group
Ag1 Ag 1.02583(4) -1.09500(3) 0.37106(3) 0.03060(12) Uani 1 1 d . . .
Ag2 Ag -0.04546(3) 0.09327(3) 0.13280(3) 0.02762(11) Uani 1 1 d . . .
Cl1 Cl 0.25630(13) 0.13622(11) -0.22610(10) 0.0357(3) Uani 1 1 d . . .
Cl2 Cl 0.27087(13) -0.88809(10) 0.27809(10) 0.0349(3) Uani 1 1 d . . .
N1 N 0.8729(4) -0.9798(3) 0.3944(3) 0.0240(9) Uani 1 1 d . . .
N2 N 0.5811(3) -0.6445(3) 0.3880(3) 0.0214(8) Uani 1 1 d . . .
N3 N 0.4749(3) -0.5653(3) 0.3921(3) 0.0218(8) Uani 1 1 d . . .
N4 N 0.1817(4) -0.2186(3) 0.3636(3) 0.0222(8) Uani 1 1 d . . .
N5 N 0.1095(4) -0.0190(3) 0.1060(3) 0.0231(9) Uani 1 1 d . . .
N6 N 0.4017(3) -0.3535(3) 0.1115(3) 0.0228(9) Uani 1 1 d . . .
N7 N 0.5073(3) -0.4338(3) 0.1095(3) 0.0192(8) Uani 1 1 d . . .
N8 N 0.7968(4) -0.7840(3) 0.1433(3) 0.0211(8) Uani 1 1 d . . .
N9 N 0.0315(5) -0.5931(6) 0.4272(4) 0.0557(15) Uani 1 1 d . . .
N10 N 0.0125(4) -0.5238(3) 0.0547(3) 0.0310(9) Uani 1 1 d . . .
C1 C 0.8931(4) -0.8865(4) 0.3908(3) 0.0218(10) Uani 1 1 d . . .
H1 H 0.9788 -0.8739 0.3797 0.026 Uiso 1 1 calc R . .
C2 C 0.7965(4) -0.8084(4) 0.4022(3) 0.0204(10) Uani 1 1 d . . .
H2 H 0.8158 -0.7438 0.3989 0.025 Uiso 1 1 calc R . .
C3 C 0.6698(4) -0.8250(4) 0.4189(3) 0.0208(10) Uani 1 1 d . . .
C4 C 0.6482(5) -0.9220(4) 0.4237(3) 0.0237(10) Uani 1 1 d . . .
H4 H 0.5638 -0.9372 0.4360 0.028 Uiso 1 1 calc R . .
C5 C 0.7512(5) -0.9959(4) 0.4106(3) 0.0272(11) Uani 1 1 d . . .
H5 H 0.7346 -1.0611 0.4131 0.033 Uiso 1 1 calc R . .
C6 C 0.5604(4) -0.7417(4) 0.4283(3) 0.0199(9) Uani 1 1 d . . .
C7 C 0.4431(4) -0.7767(4) 0.4812(4) 0.0283(11) Uani 1 1 d . . .
H7A H 0.3879 -0.7171 0.4933 0.042 Uiso 1 1 calc R . .
H7B H 0.4712 -0.8406 0.5476 0.042 Uiso 1 1 calc R . .
H7C H 0.3929 -0.7952 0.4375 0.042 Uiso 1 1 calc R . .
C8 C 0.5011(4) -0.4712(4) 0.3647(3) 0.0194(9) Uani 1 1 d . . .
C9 C 0.6319(4) -0.4457(4) 0.3355(4) 0.0278(11) Uani 1 1 d . . .
H9A H 0.6924 -0.5095 0.3340 0.042 Uiso 1 1 calc R . .
H9B H 0.6667 -0.4271 0.3865 0.042 Uiso 1 1 calc R . .
H9C H 0.6223 -0.3839 0.2669 0.042 Uiso 1 1 calc R . .
C10 C 0.3900(4) -0.3838(3) 0.3637(3) 0.0184(9) Uani 1 1 d . . .
C11 C 0.4066(5) -0.2802(4) 0.3405(3) 0.0230(10) Uani 1 1 d . . .
H11 H 0.4898 -0.2637 0.3236 0.028 Uiso 1 1 calc R . .
C12 C 0.3016(5) -0.2012(4) 0.3420(3) 0.0234(10) Uani 1 1 d . . .
H12 H 0.3153 -0.1312 0.3270 0.028 Uiso 1 1 calc R . .
C13 C 0.1648(4) -0.3185(3) 0.3841(4) 0.0248(10) Uani 1 1 d . . .
H13 H 0.0801 -0.3324 0.3994 0.030 Uiso 1 1 calc R . .
C14 C 0.2644(4) -0.4010(4) 0.3840(3) 0.0246(10) Uani 1 1 d . . .
H14 H 0.2477 -0.4697 0.3977 0.030 Uiso 1 1 calc R . .
C15 C 0.2286(5) 0.0006(4) 0.0835(4) 0.0283(11) Uani 1 1 d . . .
H15 H 0.2429 0.0682 0.0761 0.034 Uiso 1 1 calc R . .
C16 C 0.3312(5) -0.0719(4) 0.0704(4) 0.0281(11) Uani 1 1 d . . .
H16 H 0.4135 -0.0536 0.0533 0.034 Uiso 1 1 calc R . .
C17 C 0.3140(4) -0.1726(4) 0.0823(3) 0.0203(10) Uani 1 1 d . . .
C18 C 0.1892(4) -0.1922(4) 0.1040(3) 0.0227(10) Uani 1 1 d . . .
H18 H 0.1722 -0.2590 0.1114 0.027 Uiso 1 1 calc R . .
C19 C 0.0914(4) -0.1152(4) 0.1146(3) 0.0242(10) Uani 1 1 d . . .
H19 H 0.0071 -0.1300 0.1287 0.029 Uiso 1 1 calc R . .
C20 C 0.4236(4) -0.2572(4) 0.0752(3) 0.0217(10) Uani 1 1 d . . .
C21 C 0.5461(4) -0.2238(4) 0.0299(4) 0.0272(11) Uani 1 1 d . . .
H21A H 0.5924 -0.2081 0.0780 0.041 Uiso 1 1 calc R . .
H21B H 0.5231 -0.1584 -0.0361 0.041 Uiso 1 1 calc R . .
H21C H 0.6027 -0.2831 0.0183 0.041 Uiso 1 1 calc R . .
C22 C 0.4790(4) -0.5277(4) 0.1378(3) 0.0208(10) Uani 1 1 d . . .
C23 C 0.3474(4) -0.5516(4) 0.1669(4) 0.0315(12) Uani 1 1 d . . .
H23A H 0.2897 -0.4890 0.1727 0.047 Uiso 1 1 calc R . .
H23B H 0.3572 -0.6161 0.2335 0.047 Uiso 1 1 calc R . .
H23C H 0.3092 -0.5651 0.1136 0.047 Uiso 1 1 calc R . .
C24 C 0.5887(4) -0.6167(4) 0.1410(3) 0.0196(9) Uani 1 1 d . . .
C25 C 0.5708(4) -0.7197(4) 0.1595(3) 0.0203(9) Uani 1 1 d . . .
H25 H 0.4863 -0.7346 0.1721 0.024 Uiso 1 1 calc R . .
C26 C 0.6748(4) -0.7989(4) 0.1594(3) 0.0220(10) Uani 1 1 d . . .
H26 H 0.6596 -0.8677 0.1714 0.026 Uiso 1 1 calc R . .
C27 C 0.8164(4) -0.6860(4) 0.1269(4) 0.0258(11) Uani 1 1 d . . .
H27 H 0.9024 -0.6743 0.1161 0.031 Uiso 1 1 calc R . .
C28 C 0.7164(4) -0.6023(4) 0.1253(4) 0.0237(10) Uani 1 1 d . . .
H28 H 0.7345 -0.5345 0.1135 0.028 Uiso 1 1 calc R . .
C29 C -0.0285(6) -0.4906(6) 0.3710(5) 0.0496(16) Uani 1 1 d . . .
H29 H -0.0609 -0.4472 0.4063 0.060 Uiso 1 1 calc R . .
C30 C -0.0479(5) -0.4410(5) 0.2630(4) 0.0395(14) Uani 1 1 d . . .
H30 H -0.0893 -0.3659 0.2265 0.047 Uiso 1 1 calc R . .
C31 C -0.0045(5) -0.5050(5) 0.2101(4) 0.0338(12) Uani 1 1 d . . .
C32 C 0.0583(5) -0.6119(5) 0.2674(4) 0.0360(13) Uani 1 1 d . . .
H32 H 0.0906 -0.6579 0.2345 0.043 Uiso 1 1 calc R . .
C33 C 0.0741(6) -0.6524(6) 0.3753(4) 0.0495(16) Uani 1 1 d . . .
H33 H 0.1179 -0.7266 0.4139 0.059 Uiso 1 1 calc R . .
C34 C -0.0257(4) -0.4555(4) 0.0942(4) 0.0271(11) Uani 1 1 d . . .
C35 C -0.0897(5) -0.3386(4) 0.0382(4) 0.0432(14) Uani 1 1 d . . .
H35A H -0.0285 -0.2949 0.0382 0.065 Uiso 1 1 calc R . .
H35B H -0.1678 -0.3216 0.0726 0.065 Uiso 1 1 calc R . .
H35C H -0.1151 -0.3216 -0.0333 0.065 Uiso 1 1 calc R . .
O1 O 0.2093(4) 0.1816(4) -0.1550(3) 0.0542(11) Uani 1 1 d . . .
O2 O 0.3865(8) 0.1190(9) -0.2267(7) 0.058(3) Uiso 0.579(15) 1 d P . .
O3 O 0.1945(10) 0.2166(6) -0.3342(6) 0.056(3) Uiso 0.579(15) 1 d P . .
O4 O 0.2047(8) 0.0423(7) -0.1965(7) 0.040(2) Uiso 0.579(15) 1 d P . .
O9 O 0.2699(14) 0.2153(9) -0.3188(8) 0.056(4) Uiso 0.421(15) 1 d P . .
O10 O 0.3942(11) 0.0610(13) -0.1812(11) 0.064(4) Uiso 0.421(15) 1 d P . .
O11 O 0.1788(10) 0.0669(8) -0.2313(9) 0.029(3) Uiso 0.421(15) 1 d P . .
O5 O 0.2981(11) -0.8337(8) 0.3287(8) 0.070(3) Uiso 0.50 1 d P . .
O6 O 0.2759(11) -0.7950(9) 0.1868(8) 0.051(3) Uiso 0.50 1 d P . .
O7 O 0.1649(6) -0.9323(5) 0.2701(5) 0.0210(14) Uiso 0.50 1 d P . .
O8 O 0.3879(11) -0.9586(9) 0.2606(9) 0.084(3) Uiso 0.50 1 d P . .
O12 O 0.1858(12) -0.9554(10) 0.3248(10) 0.088(4) Uiso 0.50 1 d P . .
O13 O 0.2292(9) -0.8459(7) 0.3587(6) 0.050(2) Uiso 0.50 1 d P . .
O14 O 0.3926(7) -0.9709(6) 0.3189(6) 0.0407(19) Uiso 0.50 1 d P . .
O15 O 0.269(2) -0.8135(17) 0.1689(16) 0.045(6) Uiso 0.25 1 d P . .
O16 O 0.1655(19) -0.8248(15) 0.1886(14) 0.066(5) Uiso 0.25 1 d P . .

loop_
_atom_site_aniso_label
_atom_site_aniso_U_11
_atom_site_aniso_U_22
_atom_site_aniso_U_33
_atom_site_aniso_U_23
_atom_site_aniso_U_13
_atom_site_aniso_U_12
Ag1 0.0357(2) 0.0220(2) 0.0288(2) -0.01324(17) 0.00306(16) 0.00792(16)
Ag2 0.0279(2) 0.0214(2) 0.0305(2) -0.01331(16) 0.00282(15) 0.00400(15)
Cl1 0.0376(7) 0.0421(8) 0.0412(8) -0.0259(6) 0.0149(6) -0.0213(6)
Cl2 0.0405(7) 0.0296(7) 0.0351(7) -0.0130(6) -0.0004(5) -0.0112(6)
N1 0.030(2) 0.0158(19) 0.023(2) -0.0102(16) 0.0043(16) 0.0035(16)
N2 0.0224(19) 0.018(2) 0.022(2) -0.0106(16) 0.0046(15) 0.0012(15)
N3 0.0196(19) 0.018(2) 0.025(2) -0.0107(17) 0.0047(15) 0.0019(15)
N4 0.030(2) 0.017(2) 0.017(2) -0.0080(16) 0.0019(15) 0.0001(16)
N5 0.026(2) 0.020(2) 0.020(2) -0.0081(16) -0.0008(15) 0.0004(16)
N6 0.023(2) 0.020(2) 0.023(2) -0.0125(17) 0.0029(15) 0.0047(16)
N7 0.0151(18) 0.019(2) 0.022(2) -0.0101(16) 0.0000(14) 0.0024(14)
N8 0.026(2) 0.0151(19) 0.022(2) -0.0115(16) -0.0015(15) 0.0045(15)
N9 0.043(3) 0.104(5) 0.032(3) -0.036(3) 0.014(2) -0.029(3)
N10 0.035(2) 0.037(2) 0.028(2) -0.0173(19) 0.0067(18) -0.0150(19)
C1 0.022(2) 0.023(2) 0.019(2) -0.011(2) -0.0002(17) 0.0015(18)
C2 0.021(2) 0.019(2) 0.023(2) -0.0127(19) -0.0028(17) 0.0007(18)
C3 0.027(2) 0.019(2) 0.014(2) -0.0076(19) -0.0032(17) 0.0016(18)
C4 0.029(2) 0.018(2) 0.022(2) -0.0079(19) 0.0083(19) -0.0051(19)
C5 0.038(3) 0.016(2) 0.024(3) -0.009(2) 0.006(2) -0.001(2)
C6 0.020(2) 0.025(2) 0.016(2) -0.011(2) -0.0031(17) -0.0023(18)
C7 0.024(2) 0.023(3) 0.036(3) -0.014(2) 0.004(2) -0.0011(19)
C8 0.023(2) 0.019(2) 0.016(2) -0.0087(19) 0.0009(17) -0.0020(18)
C9 0.021(2) 0.023(3) 0.044(3) -0.018(2) 0.002(2) -0.0040(19)
C10 0.025(2) 0.014(2) 0.014(2) -0.0059(18) -0.0010(17) 0.0000(17)
C11 0.027(2) 0.022(2) 0.021(2) -0.011(2) 0.0000(18) -0.0031(19)
C12 0.034(3) 0.017(2) 0.021(2) -0.012(2) -0.0001(19) -0.0029(19)
C13 0.022(2) 0.016(2) 0.033(3) -0.010(2) 0.0067(19) 0.0008(18)
C14 0.029(3) 0.013(2) 0.028(3) -0.0066(19) 0.006(2) -0.0017(18)
C15 0.033(3) 0.015(2) 0.031(3) -0.006(2) 0.007(2) -0.002(2)
C16 0.029(3) 0.020(2) 0.034(3) -0.011(2) 0.006(2) -0.003(2)
C17 0.023(2) 0.021(2) 0.016(2) -0.0111(19) 0.0000(17) 0.0021(18)
C18 0.022(2) 0.023(2) 0.025(3) -0.014(2) 0.0011(18) -0.0032(19)
C19 0.018(2) 0.026(3) 0.031(3) -0.016(2) -0.0011(18) -0.0010(19)
C20 0.018(2) 0.022(2) 0.022(2) -0.009(2) -0.0015(17) -0.0001(18)
C21 0.024(2) 0.027(3) 0.036(3) -0.019(2) 0.004(2) -0.005(2)
C22 0.019(2) 0.023(2) 0.016(2) -0.0074(19) -0.0019(17) 0.0015(18)
C23 0.021(2) 0.029(3) 0.042(3) -0.015(2) 0.002(2) -0.002(2)
C24 0.017(2) 0.023(2) 0.017(2) -0.0088(19) 0.0009(16) -0.0001(17)
C25 0.023(2) 0.021(2) 0.018(2) -0.0088(19) 0.0006(17) -0.0051(18)
C26 0.027(2) 0.020(2) 0.021(2) -0.011(2) 0.0020(18) -0.0041(19)
C27 0.018(2) 0.023(3) 0.038(3) -0.016(2) 0.0039(19) -0.0014(19)
C28 0.022(2) 0.019(2) 0.035(3) -0.017(2) 0.0024(19) -0.0025(18)
C29 0.043(3) 0.085(5) 0.046(4) -0.044(4) 0.017(3) -0.035(4)
C30 0.037(3) 0.071(4) 0.039(3) -0.043(3) 0.018(2) -0.029(3)
C31 0.023(3) 0.054(4) 0.034(3) -0.024(3) 0.009(2) -0.019(2)
C32 0.028(3) 0.058(4) 0.025(3) -0.019(3) 0.007(2) -0.014(3)
C33 0.040(3) 0.065(4) 0.038(3) -0.016(3) 0.003(3) -0.014(3)
C34 0.019(2) 0.046(3) 0.031(3) -0.027(2) 0.0078(19) -0.014(2)
C35 0.041(3) 0.043(3) 0.045(3) -0.027(3) 0.006(3) 0.005(3)
O1 0.067(3) 0.065(3) 0.061(3) -0.052(2) 0.015(2) -0.023(2)

loop_
_atom_type_symbol
_atom_type_description
_atom_type_scat_dispersion_real
_atom_type_scat_dispersion_imag
_atom_type_scat_source
Ag Ag -0.8971 1.1015 'International Tables Vol C Tables 4.2.6.8 and 6.1.1.4'
Cl Cl 0.1484 0.1585 'International Tables Vol C Tables 4.2.6.8 and 6.1.1.4'
O O 0.0106 0.0060 'International Tables Vol C Tables 4.2.6.8 and 6.1.1.4'
N N 0.0061 0.0033 'International Tables Vol C Tables 4.2.6.8 and 6.1.1.4'
C C 0.0033 0.0016 'International Tables Vol C Tables 4.2.6.8 and 6.1.1.4'
H H 0.0000 0.0000 'International Tables Vol C Tables 4.2.6.8 and 6.1.1.4'

loop_
_geom_angle_atom_site_label_1
_geom_angle_atom_site_label_2
_geom_angle_atom_site_label_3
_geom_angle
_geom_angle_site_symmetry_1
_geom_angle_site_symmetry_3
_geom_angle_publ_flag
N1 Ag1 N4 174.47(13) . 1_645 ?
N1 Ag1 Ag2 79.66(10) . 1_645 ?
N4 Ag1 Ag2 105.82(9) 1_645 1_645 ?
N5 Ag2 N8 174.28(13) . 1_465 ?
N5 Ag2 Ag1 80.94(9) . 1_465 ?
N8 Ag2 Ag1 104.78(9) 1_465 1_465 ?
O2 Cl1 O9 78.8(6) . . ?
O2 Cl1 O4 115.6(5) . . ?
O9 Cl1 O4 132.5(6) . . ?
O2 Cl1 O11 126.2(5) . . ?
O9 Cl1 O11 113.6(6) . . ?
O4 Cl1 O11 20.7(4) . . ?
O2 Cl1 O1 110.7(4) . . ?
O9 Cl1 O1 110.6(5) . . ?
O4 Cl1 O1 105.6(4) . . ?
O11 Cl1 O1 112.1(4) . . ?
O2 Cl1 O3 109.4(5) . . ?
O9 Cl1 O3 32.6(5) . . ?
O4 Cl1 O3 106.8(5) . . ?
O11 Cl1 O3 86.2(5) . . ?
O1 Cl1 O3 108.4(4) . . ?
O2 Cl1 O10 30.2(5) . . ?
O9 Cl1 O10 107.8(7) . . ?
O4 Cl1 O10 89.4(6) . . ?
O11 Cl1 O10 105.3(6) . . ?
O1 Cl1 O10 107.0(5) . . ?
O3 Cl1 O10 135.0(5) . . ?
O5 Cl2 O12 115.1(7) . . ?
O5 Cl2 O6 86.6(6) . . ?
O12 Cl2 O6 139.2(7) . . ?
O5 Cl2 O7 136.0(5) . . ?
O12 Cl2 O7 30.0(5) . . ?
O6 Cl2 O7 111.0(5) . . ?
O5 Cl2 O14 92.4(6) . . ?
O12 Cl2 O14 97.3(6) . . ?
O6 Cl2 O14 116.7(6) . . ?
O7 Cl2 O14 112.4(4) . . ?
O5 Cl2 O15 104.6(10) . . ?
O12 Cl2 O15 127.7(10) . . ?
O6 Cl2 O15 18.0(9) . . ?
O7 Cl2 O15 97.7(9) . . ?
O14 Cl2 O15 114.1(9) . . ?
O5 Cl2 O8 113.9(7) . . ?
O12 Cl2 O8 105.5(7) . . ?
O6 Cl2 O8 94.9(6) . . ?
O7 Cl2 O8 104.7(5) . . ?
O14 Cl2 O8 30.7(5) . . ?
O15 Cl2 O8 86.8(10) . . ?
O5 Cl2 O13 33.5(5) . . ?
O12 Cl2 O13 83.4(6) . . ?
O6 Cl2 O13 105.1(6) . . ?
O7 Cl2 O13 102.7(4) . . ?
O14 Cl2 O13 107.6(5) . . ?
O15 Cl2 O13 121.2(9) . . ?
O8 Cl2 O13 137.3(6) . . ?
O5 Cl2 O16 116.0(9) . . ?
O12 Cl2 O16 86.2(9) . . ?
O6 Cl2 O16 53.0(8) . . ?
O7 Cl2 O16 59.1(7) . . ?
O14 Cl2 O16 146.8(8) . . ?
O15 Cl2 O16 44.9(9) . . ?
O8 Cl2 O16 116.6(9) . . ?
O13 Cl2 O16 105.5(8) . . ?
C5 N1 C1 117.0(4) . . ?
C5 N1 Ag1 121.4(3) . . ?
C1 N1 Ag1 121.6(3) . . ?
C6 N2 N3 113.4(3) . . ?
C8 N3 N2 113.6(3) . . ?
C12 N4 C13 117.3(4) . . ?
C12 N4 Ag1 121.1(3) . 1_465 ?
C13 N4 Ag1 121.6(3) . 1_465 ?
C15 N5 C19 117.0(4) . . ?
C15 N5 Ag2 122.2(3) . . ?
C19 N5 Ag2 120.7(3) . . ?
C20 N6 N7 114.5(4) . . ?
C22 N7 N6 113.2(4) . . ?
C26 N8 C27 117.5(4) . . ?
C26 N8 Ag2 121.8(3) . 1_645 ?
C27 N8 Ag2 120.5(3) . 1_645 ?
C29 N9 C33 116.2(5) . . ?
C34 N10 N10 113.5(5) . 2_545 ?
N1 C1 C2 123.7(4) . . ?
N1 C1 H1 118.2 . . ?
C2 C1 H1 118.2 . . ?
C1 C2 C3 119.3(4) . . ?
C1 C2 H2 120.3 . . ?
C3 C2 H2 120.3 . . ?
C4 C3 C2 117.4(4) . . ?
C4 C3 C6 120.8(4) . . ?
C2 C3 C6 121.7(4) . . ?
C5 C4 C3 119.4(4) . . ?
C5 C4 H4 120.3 . . ?
C3 C4 H4 120.3 . . ?
N1 C5 C4 123.2(4) . . ?
N1 C5 H5 118.4 . . ?
C4 C5 H5 118.4 . . ?
N2 C6 C3 113.6(4) . . ?
N2 C6 C7 127.5(4) . . ?
C3 C6 C7 118.9(4) . . ?
C6 C7 H7A 109.5 . . ?
C6 C7 H7B 109.5 . . ?
H7A C7 H7B 109.5 . . ?
C6 C7 H7C 109.5 . . ?
H7A C7 H7C 109.5 . . ?
H7B C7 H7C 109.5 . . ?
N3 C8 C10 115.4(4) . . ?
N3 C8 C9 125.3(4) . . ?
C10 C8 C9 119.3(4) . . ?
C8 C9 H9A 109.5 . . ?
C8 C9 H9B 109.5 . . ?
H9A C9 H9B 109.5 . . ?
C8 C9 H9C 109.5 . . ?
H9A C9 H9C 109.5 . . ?
H9B C9 H9C 109.5 . . ?
C11 C10 C14 117.1(4) . . ?
C11 C10 C8 121.2(4) . . ?
C14 C10 C8 121.7(4) . . ?
C12 C11 C10 119.7(4) . . ?
C12 C11 H11 120.1 . . ?
C10 C11 H11 120.1 . . ?
N4 C12 C11 123.1(4) . . ?
N4 C12 H12 118.5 . . ?
C11 C12 H12 118.5 . . ?
N4 C13 C14 122.9(4) . . ?
N4 C13 H13 118.5 . . ?
C14 C13 H13 118.5 . . ?
C13 C14 C10 119.9(4) . . ?
C13 C14 H14 120.1 . . ?
C10 C14 H14 120.1 . . ?
N5 C15 C16 123.4(4) . . ?
N5 C15 H15 118.3 . . ?
C16 C15 H15 118.3 . . ?
C15 C16 C17 119.6(4) . . ?
C15 C16 H16 120.2 . . ?
C17 C16 H16 120.2 . . ?
C16 C17 C18 117.0(4) . . ?
C16 C17 C20 122.1(4) . . ?
C18 C17 C20 120.9(4) . . ?
C19 C18 C17 119.9(4) . . ?
C19 C18 H18 120.0 . . ?
C17 C18 H18 120.0 . . ?
N5 C19 C18 123.0(4) . . ?
N5 C19 H19 118.5 . . ?
C18 C19 H19 118.5 . . ?
N6 C20 C17 114.6(4) . . ?
N6 C20 C21 127.1(4) . . ?
C17 C20 C21 118.2(4) . . ?
C20 C21 H21A 109.5 . . ?
C20 C21 H21B 109.5 . . ?
H21A C21 H21B 109.5 . . ?
C20 C21 H21C 109.5 . . ?
H21A C21 H21C 109.5 . . ?
H21B C21 H21C 109.5 . . ?
N7 C22 C24 115.4(4) . . ?
N7 C22 C23 125.5(4) . . ?
C24 C22 C23 119.1(4) . . ?
C22 C23 H23A 109.5 . . ?
C22 C23 H23B 109.5 . . ?
H23A C23 H23B 109.5 . . ?
C22 C23 H23C 109.5 . . ?
H23A C23 H23C 109.5 . . ?
H23B C23 H23C 109.5 . . ?
C28 C24 C25 116.2(4) . . ?
C28 C24 C22 121.6(4) . . ?
C25 C24 C22 122.3(4) . . ?
C26 C25 C24 120.3(4) . . ?
C26 C25 H25 119.9 . . ?
C24 C25 H25 119.9 . . ?
N8 C26 C25 123.1(4) . . ?
N8 C26 H26 118.4 . . ?
C25 C26 H26 118.4 . . ?
N8 C27 C28 122.6(4) . . ?
N8 C27 H27 118.7 . . ?
C28 C27 H27 118.7 . . ?
C27 C28 C24 120.3(4) . . ?
C27 C28 H28 119.8 . . ?
C24 C28 H28 119.8 . . ?
N9 C29 C30 124.7(6) . . ?
N9 C29 H29 117.6 . . ?
C30 C29 H29 117.6 . . ?
C29 C30 C31 118.3(6) . . ?
C29 C30 H30 120.9 . . ?
C31 C30 H30 120.9 . . ?
C32 C31 C30 117.8(5) . . ?
C32 C31 C34 122.2(5) . . ?
C30 C31 C34 120.0(5) . . ?
C31 C32 C33 118.9(6) . . ?
C31 C32 H32 120.5 . . ?
C33 C32 H32 120.5 . . ?
N9 C33 C32 124.1(6) . . ?
N9 C33 H33 117.9 . . ?
C32 C33 H33 117.9 . . ?
N10 C34 C35 127.0(5) . . ?
N10 C34 C31 114.3(5) . . ?
C35 C34 C31 118.6(4) . . ?
C34 C35 H35A 109.5 . . ?
C34 C35 H35B 109.5 . . ?
H35A C35 H35B 109.5 . . ?
C34 C35 H35C 109.5 . . ?
H35A C35 H35C 109.5 . . ?
H35B C35 H35C 109.5 . . ?
O10 O2 Cl1 90.7(12) . . ?
O10 O2 O9 138.7(14) . . ?
Cl1 O2 O9 50.8(5) . . ?
O9 O3 Cl1 61.4(10) . . ?
O11 O4 Cl1 79.8(16) . . ?
O3 O9 Cl1 86.0(12) . . ?
O3 O9 O2 132.5(13) . . ?
Cl1 O9 O2 50.3(5) . . ?
O2 O10 Cl1 59.2(11) . . ?
O4 O11 Cl1 79.6(17) . . ?
O13 O5 Cl2 85.7(11) . . ?
O16 O6 Cl2 68.3(10) . . ?
O12 O7 Cl2 72.8(12) . . ?
O12 O7 O16 129.1(15) . . ?
Cl2 O7 O16 64.2(8) . . ?
O14 O8 Cl2 72.7(11) . . ?
O7 O12 Cl2 77.2(12) . . ?
O5 O13 Cl2 60.8(10) . . ?
O8 O14 Cl2 76.5(11) . . ?
O16 O15 Cl2 70.7(14) . . ?
O15 O16 O6 19.7(13) . . ?
O15 O16 O7 112.6(18) . . ?
O6 O16 O7 114.2(14) . . ?
O15 O16 Cl2 64.4(14) . . ?
O6 O16 Cl2 58.7(9) . . ?
O7 O16 Cl2 56.7(7) . . ?

loop_
_geom_bond_atom_site_label_1
_geom_bond_atom_site_label_2
_geom_bond_distance
_geom_bond_site_symmetry_2
_geom_bond_publ_flag
Ag1 N1 2.134(4) . ?
Ag1 N4 2.134(4) 1_645 ?
Ag1 Ag2 3.2719(5) 1_645 ?
Ag2 N5 2.143(4) . ?
Ag2 N8 2.154(3) 1_465 ?
Ag2 Ag1 3.2719(5) 1_465 ?
Cl1 O2 1.333(8) . ?
Cl1 O9 1.343(10) . ?
Cl1 O4 1.422(8) . ?
Cl1 O11 1.423(9) . ?
Cl1 O1 1.441(4) . ?
Cl1 O3 1.525(8) . ?
Cl1 O10 1.553(13) . ?
Cl2 O5 1.332(11) . ?
Cl2 O12 1.387(12) . ?
Cl2 O6 1.403(11) . ?
Cl2 O7 1.417(6) . ?
Cl2 O14 1.455(8) . ?
Cl2 O15 1.46(2) . ?
Cl2 O8 1.482(12) . ?
Cl2 O13 1.521(9) . ?
Cl2 O16 1.526(19) . ?
N1 C5 1.342(6) . ?
N1 C1 1.346(6) . ?
N2 C6 1.294(5) . ?
N2 N3 1.405(5) . ?
N3 C8 1.293(5) . ?
N4 C12 1.337(6) . ?
N4 C13 1.350(6) . ?
N4 Ag1 2.134(4) 1_465 ?
N5 C15 1.339(6) . ?
N5 C19 1.353(6) . ?
N6 C20 1.290(6) . ?
N6 N7 1.400(5) . ?
N7 C22 1.298(6) . ?
N8 C26 1.340(6) . ?
N8 C27 1.349(6) . ?
N8 Ag2 2.154(3) 1_645 ?
N9 C29 1.316(8) . ?
N9 C33 1.337(8) . ?
N10 C34 1.294(6) . ?
N10 N10 1.423(8) 2_545 ?
C1 C2 1.378(6) . ?
C1 H1 0.9500 . ?
C2 C3 1.395(6) . ?
C2 H2 0.9500 . ?
C3 C4 1.395(6) . ?
C3 C6 1.490(6) . ?
C4 C5 1.388(6) . ?
C4 H4 0.9500 . ?
C5 H5 0.9500 . ?
C6 C7 1.491(6) . ?
C7 H7A 0.9800 . ?
C7 H7B 0.9800 . ?
C7 H7C 0.9800 . ?
C8 C10 1.484(6) . ?
C8 C9 1.496(6) . ?
C9 H9A 0.9800 . ?
C9 H9B 0.9800 . ?
C9 H9C 0.9800 . ?
C10 C11 1.390(6) . ?
C10 C14 1.391(6) . ?
C11 C12 1.381(6) . ?
C11 H11 0.9500 . ?
C12 H12 0.9500 . ?
C13 C14 1.374(6) . ?
C13 H13 0.9500 . ?
C14 H14 0.9500 . ?
C15 C16 1.373(6) . ?
C15 H15 0.9500 . ?
C16 C17 1.395(6) . ?
C16 H16 0.9500 . ?
C17 C18 1.395(6) . ?
C17 C20 1.491(6) . ?
C18 C19 1.369(6) . ?
C18 H18 0.9500 . ?
C19 H19 0.9500 . ?
C20 C21 1.498(6) . ?
C21 H21A 0.9800 . ?
C21 H21B 0.9800 . ?
C21 H21C 0.9800 . ?
C22 C24 1.478(6) . ?
C22 C23 1.497(6) . ?
C23 H23A 0.9800 . ?
C23 H23B 0.9800 . ?
C23 H23C 0.9800 . ?
C24 C28 1.397(6) . ?
C24 C25 1.403(6) . ?
C25 C26 1.370(6) . ?
C25 H25 0.9500 . ?
C26 H26 0.9500 . ?
C27 C28 1.378(6) . ?
C27 H27 0.9500 . ?
C28 H28 0.9500 . ?
C29 C30 1.398(8) . ?
C29 H29 0.9500 . ?
C30 C31 1.402(7) . ?
C30 H30 0.9500 . ?
C31 C32 1.371(7) . ?
C31 C34 1.502(7) . ?
C32 C33 1.402(7) . ?
C32 H32 0.9500 . ?
C33 H33 0.9500 . ?
C34 C35 1.476(7) . ?
C35 H35A 0.9800 . ?
C35 H35B 0.9800 . ?
C35 H35C 0.9800 . ?
O2 O10 0.780(12) . ?
O2 O9 1.699(13) . ?
O3 O9 0.823(11) . ?
O4 O11 0.510(11) . ?
O5 O13 0.842(11) . ?
O6 O16 1.31(2) . ?
O7 O12 0.727(12) . ?
O7 O16 1.454(19) . ?
O8 O14 0.779(12) . ?
O15 O16 1.14(2) . ?

loop_
_geom_torsion_atom_site_label_1
_geom_torsion_atom_site_label_2
_geom_torsion_atom_site_label_3
_geom_torsion_atom_site_label_4
_geom_torsion
_geom_torsion_site_symmetry_1
_geom_torsion_site_symmetry_2
_geom_torsion_site_symmetry_3
_geom_torsion_site_symmetry_4
_geom_torsion_publ_flag
N4 Ag1 N1 C5 -84.6(16) 1_645 . . . ?
Ag2 Ag1 N1 C5 102.9(3) 1_645 . . . ?
N4 Ag1 N1 C1 97.3(15) 1_645 . . . ?
Ag2 Ag1 N1 C1 -75.2(3) 1_645 . . . ?
C6 N2 N3 C8 171.4(4) . . . . ?
N8 Ag2 N5 C15 75.2(15) 1_465 . . . ?
Ag1 Ag2 N5 C15 -106.7(3) 1_465 . . . ?
N8 Ag2 N5 C19 -106.9(14) 1_465 . . . ?
Ag1 Ag2 N5 C19 71.2(3) 1_465 . . . ?
C20 N6 N7 C22 -174.2(4) . . . . ?
C5 N1 C1 C2 -0.3(6) . . . . ?
Ag1 N1 C1 C2 178.0(3) . . . . ?
N1 C1 C2 C3 0.2(6) . . . . ?
C1 C2 C3 C4 0.4(6) . . . . ?
C1 C2 C3 C6 -177.9(4) . . . . ?
C2 C3 C4 C5 -0.9(6) . . . . ?
C6 C3 C4 C5 177.4(4) . . . . ?
C1 N1 C5 C4 -0.3(6) . . . . ?
Ag1 N1 C5 C4 -178.5(3) . . . . ?
C3 C4 C5 N1 0.9(7) . . . . ?
N3 N2 C6 C3 176.8(3) . . . . ?
N3 N2 C6 C7 -3.6(6) . . . . ?
C4 C3 C6 N2 -157.4(4) . . . . ?
C2 C3 C6 N2 20.9(6) . . . . ?
C4 C3 C6 C7 22.9(6) . . . . ?
C2 C3 C6 C7 -158.8(4) . . . . ?
N2 N3 C8 C10 177.6(3) . . . . ?
N2 N3 C8 C9 -2.8(6) . . . . ?
N3 C8 C10 C11 176.9(4) . . . . ?
C9 C8 C10 C11 -2.8(6) . . . . ?
N3 C8 C10 C14 -4.4(6) . . . . ?
C9 C8 C10 C14 176.0(4) . . . . ?
C14 C10 C11 C12 2.3(6) . . . . ?
C8 C10 C11 C12 -178.9(4) . . . . ?
C13 N4 C12 C11 -0.3(6) . . . . ?
Ag1 N4 C12 C11 177.3(3) 1_465 . . . ?
C10 C11 C12 N4 -1.0(7) . . . . ?
C12 N4 C13 C14 0.2(7) . . . . ?
Ag1 N4 C13 C14 -177.4(3) 1_465 . . . ?
N4 C13 C14 C10 1.1(7) . . . . ?
C11 C10 C14 C13 -2.4(6) . . . . ?
C8 C10 C14 C13 178.8(4) . . . . ?
C19 N5 C15 C16 -0.9(7) . . . . ?
Ag2 N5 C15 C16 177.1(4) . . . . ?
N5 C15 C16 C17 -1.0(7) . . . . ?
C15 C16 C17 C18 2.1(7) . . . . ?
C15 C16 C17 C20 -176.4(4) . . . . ?
C16 C17 C18 C19 -1.3(6) . . . . ?
C20 C17 C18 C19 177.2(4) . . . . ?
C15 N5 C19 C18 1.7(6) . . . . ?
Ag2 N5 C19 C18 -176.3(3) . . . . ?
C17 C18 C19 N5 -0.6(7) . . . . ?
N7 N6 C20 C17 -176.9(3) . . . . ?
N7 N6 C20 C21 1.7(6) . . . . ?
C16 C17 C20 N6 164.3(4) . . . . ?
C18 C17 C20 N6 -14.1(6) . . . . ?
C16 C17 C20 C21 -14.5(6) . . . . ?
C18 C17 C20 C21 167.1(4) . . . . ?
N6 N7 C22 C24 -177.6(3) . . . . ?
N6 N7 C22 C23 2.1(6) . . . . ?
N7 C22 C24 C28 6.6(6) . . . . ?
C23 C22 C24 C28 -173.2(4) . . . . ?
N7 C22 C24 C25 -173.2(4) . . . . ?
C23 C22 C24 C25 7.1(6) . . . . ?
C28 C24 C25 C26 -1.3(6) . . . . ?
C22 C24 C25 C26 178.5(4) . . . . ?
C27 N8 C26 C25 0.3(6) . . . . ?
Ag2 N8 C26 C25 -175.5(3) 1_645 . . . ?
C24 C25 C26 N8 0.7(7) . . . . ?
C26 N8 C27 C28 -0.7(7) . . . . ?
Ag2 N8 C27 C28 175.2(4) 1_645 . . . ?
N8 C27 C28 C24 0.1(7) . . . . ?
C25 C24 C28 C27 0.9(6) . . . . ?
C22 C24 C28 C27 -178.8(4) . . . . ?
C33 N9 C29 C30 -1.0(8) . . . . ?
N9 C29 C30 C31 2.1(8) . . . . ?
C29 C30 C31 C32 -2.1(7) . . . . ?
C29 C30 C31 C34 178.8(4) . . . . ?
C30 C31 C32 C33 1.1(7) . . . . ?
C34 C31 C32 C33 -179.8(4) . . . . ?
C29 N9 C33 C32 -0.1(8) . . . . ?
C31 C32 C33 N9 0.0(8) . . . . ?
N10 N10 C34 C35 -0.1(8) 2_545 . . . ?
N10 N10 C34 C31 177.9(4) 2_545 . . . ?
C32 C31 C34 N10 4.2(7) . . . . ?
C30 C31 C34 N10 -176.7(4) . . . . ?
C32 C31 C34 C35 -177.6(5) . . . . ?
C30 C31 C34 C35 1.5(7) . . . . ?
O9 Cl1 O2 O10 -163.7(14) . . . . ?
O4 Cl1 O2 O10 -31.7(14) . . . . ?
O11 Cl1 O2 O10 -52.5(14) . . . . ?
O1 Cl1 O2 O10 88.3(12) . . . . ?
O3 Cl1 O2 O10 -152.3(12) . . . . ?
O4 Cl1 O2 O9 132.0(6) . . . . ?
O11 Cl1 O2 O9 111.2(7) . . . . ?
O1 Cl1 O2 O9 -108.0(5) . . . . ?
O3 Cl1 O2 O9 11.4(7) . . . . ?
O10 Cl1 O2 O9 163.7(14) . . . . ?
O2 Cl1 O3 O9 -21.1(12) . . . . ?
O4 Cl1 O3 O9 -147.0(11) . . . . ?
O11 Cl1 O3 O9 -148.3(11) . . . . ?
O1 Cl1 O3 O9 99.7(11) . . . . ?
O10 Cl1 O3 O9 -40.4(14) . . . . ?
O2 Cl1 O4 O11 -125.8(16) . . . . ?
O9 Cl1 O4 O11 -27.2(19) . . . . ?
O1 Cl1 O4 O11 111.5(16) . . . . ?
O3 Cl1 O4 O11 -3.8(17) . . . . ?
O10 Cl1 O4 O11 -141.0(17) . . . . ?
Cl1 O3 O9 O2 21.2(11) . . . . ?
O2 Cl1 O9 O3 159.7(12) . . . . ?
O4 Cl1 O9 O3 45.0(14) . . . . ?
O11 Cl1 O9 O3 34.9(12) . . . . ?
O1 Cl1 O9 O3 -92.2(11) . . . . ?
O10 Cl1 O9 O3 151.2(10) . . . . ?
O4 Cl1 O9 O2 -114.7(7) . . . . ?
O11 Cl1 O9 O2 -124.8(6) . . . . ?
O1 Cl1 O9 O2 108.1(5) . . . . ?
O3 Cl1 O9 O2 -159.7(12) . . . . ?
O10 Cl1 O9 O2 -8.5(7) . . . . ?
O10 O2 O9 O3 -3(3) . . . . ?
Cl1 O2 O9 O3 -28.0(15) . . . . ?
O10 O2 O9 Cl1 25(2) . . . . ?
O9 O2 O10 Cl1 -19.3(15) . . . . ?
O9 Cl1 O10 O2 16.8(14) . . . . ?
O4 Cl1 O10 O2 151.7(12) . . . . ?
O11 Cl1 O10 O2 138.4(12) . . . . ?
O1 Cl1 O10 O2 -102.1(12) . . . . ?
O3 Cl1 O10 O2 38.3(16) . . . . ?
O2 Cl1 O11 O4 65.1(18) . . . . ?
O9 Cl1 O11 O4 158.4(16) . . . . ?
O1 Cl1 O11 O4 -75.3(17) . . . . ?
O3 Cl1 O11 O4 176.4(17) . . . . ?
O10 Cl1 O11 O4 40.7(17) . . . . ?
O12 Cl2 O5 O13 -19.8(13) . . . . ?
O6 Cl2 O5 O13 124.3(11) . . . . ?
O7 Cl2 O5 O13 7.2(14) . . . . ?
O14 Cl2 O5 O13 -119.1(10) . . . . ?
O15 Cl2 O5 O13 125.2(13) . . . . ?
O8 Cl2 O5 O13 -141.8(10) . . . . ?
O16 Cl2 O5 O13 78.7(13) . . . . ?
O5 Cl2 O6 O16 -126.4(11) . . . . ?
O12 Cl2 O6 O16 -0.8(16) . . . . ?
O7 Cl2 O6 O16 12.1(11) . . . . ?
O14 Cl2 O6 O16 142.6(10) . . . . ?
O15 Cl2 O6 O16 57(4) . . . . ?
O8 Cl2 O6 O16 119.9(11) . . . . ?
O13 Cl2 O6 O16 -98.2(11) . . . . ?
O5 Cl2 O7 O12 -55.4(14) . . . . ?
O6 Cl2 O7 O12 -163.2(12) . . . . ?
O14 Cl2 O7 O12 64.1(13) . . . . ?
O15 Cl2 O7 O12 -175.8(15) . . . . ?
O8 Cl2 O7 O12 95.5(13) . . . . ?
O13 Cl2 O7 O12 -51.3(13) . . . . ?
O16 Cl2 O7 O12 -152.0(15) . . . . ?
O5 Cl2 O7 O16 96.6(11) . . . . ?
O12 Cl2 O7 O16 152.0(15) . . . . ?
O6 Cl2 O7 O16 -11.2(11) . . . . ?
O14 Cl2 O7 O16 -144.0(9) . . . . ?
O15 Cl2 O7 O16 -23.8(12) . . . . ?
O8 Cl2 O7 O16 -112.5(10) . . . . ?
O13 Cl2 O7 O16 100.7(9) . . . . ?
O5 Cl2 O8 O14 49.1(13) . . . . ?
O12 Cl2 O8 O14 -78.1(12) . . . . ?
O6 Cl2 O8 O14 137.5(11) . . . . ?
O7 Cl2 O8 O14 -109.2(11) . . . . ?
O15 Cl2 O8 O14 153.6(14) . . . . ?
O13 Cl2 O8 O14 18.9(16) . . . . ?
O16 Cl2 O8 O14 -171.7(12) . . . . ?
O16 O7 O12 Cl2 -33.0(17) . . . . ?
O5 Cl2 O12 O7 140.8(11) . . . . ?
O6 Cl2 O12 O7 24.5(18) . . . . ?
O14 Cl2 O12 O7 -123.0(11) . . . . ?
O15 Cl2 O12 O7 5.3(18) . . . . ?
O8 Cl2 O12 O7 -92.7(12) . . . . ?
O13 Cl2 O12 O7 130.0(12) . . . . ?
O16 Cl2 O12 O7 23.8(13) . . . . ?
O12 Cl2 O13 O5 162.0(12) . . . . ?
O6 Cl2 O13 O5 -58.7(11) . . . . ?
O7 Cl2 O13 O5 -174.8(10) . . . . ?
O14 Cl2 O13 O5 66.4(11) . . . . ?
O15 Cl2 O13 O5 -67.6(15) . . . . ?
O8 Cl2 O13 O5 56.4(13) . . . . ?
O16 Cl2 O13 O5 -113.8(12) . . . . ?
O5 Cl2 O14 O8 -136.3(12) . . . . ?
O12 Cl2 O14 O8 108.0(12) . . . . ?
O6 Cl2 O14 O8 -48.8(13) . . . . ?
O7 Cl2 O14 O8 81.0(12) . . . . ?
O15 Cl2 O14 O8 -29.1(15) . . . . ?
O13 Cl2 O14 O8 -166.7(11) . . . . ?
O16 Cl2 O14 O8 14(2) . . . . ?
O5 Cl2 O15 O16 -112.3(15) . . . . ?
O12 Cl2 O15 O16 27(2) . . . . ?
O6 Cl2 O15 O16 -109(4) . . . . ?
O7 Cl2 O15 O16 29.4(15) . . . . ?
O14 Cl2 O15 O16 148.3(13) . . . . ?
O8 Cl2 O15 O16 133.9(15) . . . . ?
O13 Cl2 O15 O16 -80.5(16) . . . . ?
Cl2 O15 O16 O6 68(4) . . . . ?
Cl2 O15 O16 O7 -30.9(14) . . . . ?
Cl2 O6 O16 O15 -102(4) . . . . ?
Cl2 O6 O16 O7 -12.0(11) . . . . ?
O12 O7 O16 O15 69(3) . . . . ?
Cl2 O7 O16 O15 33.7(17) . . . . ?
O12 O7 O16 O6 48(3) . . . . ?
Cl2 O7 O16 O6 12.3(11) . . . . ?
O12 O7 O16 Cl2 35.3(18) . . . . ?
O5 Cl2 O16 O15 84.8(16) . . . . ?
O12 Cl2 O16 O15 -159.0(16) . . . . ?
O6 Cl2 O16 O15 21.5(14) . . . . ?
O7 Cl2 O16 O15 -145.4(18) . . . . ?
O14 Cl2 O16 O15 -61(2) . . . . ?
O8 Cl2 O16 O15 -53.6(17) . . . . ?
O13 Cl2 O16 O15 118.9(15) . . . . ?
O5 Cl2 O16 O6 63.3(12) . . . . ?
O12 Cl2 O16 O6 179.5(10) . . . . ?
O7 Cl2 O16 O6 -166.9(12) . . . . ?
O14 Cl2 O16 O6 -82.9(15) . . . . ?
O15 Cl2 O16 O6 -21.5(14) . . . . ?
O8 Cl2 O16 O6 -75.1(11) . . . . ?
O13 Cl2 O16 O6 97.5(9) . . . . ?
O5 Cl2 O16 O7 -129.8(7) . . . . ?
O12 Cl2 O16 O7 -13.6(7) . . . . ?
O6 Cl2 O16 O7 166.9(12) . . . . ?
O14 Cl2 O16 O7 84.0(14) . . . . ?
O15 Cl2 O16 O7 145.4(18) . . . . ?
O8 Cl2 O16 O7 91.8(8) . . . . ?
O13 Cl2 O16 O7 -95.7(7) . . . . ?
